data_2011708
loop_
_publ_author_name
'Varma, Ashok K.'
'Nangia, Ashwini'
'Desiraju, Gautam R.'
'Giri, Venkatachalam S.'
'Jaisankar, Parasuraman'

_publ_section_title
;
 Hydrogen bonding in two tetracyclic indole alkaloids
;
_journal_issue 1
_journal_name_full 'Acta Crystallographica Section C'
_journal_page_first 97
_journal_page_last 99
_journal_paper_doi 10.1107/S0108270100014220
_journal_volume 57
_journal_year 2001
_chemical_formula_moiety 'C17 H16 N2 O2'
_chemical_formula_sum 'C17 H16 N2 O2'
_chemical_formula_weight 280.32
_chemical_name_common
;
3-Acetyl-1,2,6,7,12,12b-hexahydroindolo[2,3-a]quinolizin-2-one.
;
_chemical_name_systematic
;
3-Acetyl-1,2,6,7,12,12b-hexahydroindolo[2,3-a]quinolizin-2-one.
;
_space_group_IT_number 2
_symmetry_cell_setting triclinic
_symmetry_space_group_name_Hall '-P 1'
_symmetry_space_group_name_H-M 'P -1'
_cell_angle_alpha 72.60(3)
_cell_angle_beta 75.54(3)
_cell_angle_gamma 72.64(3)
_cell_formula_units_Z 4
_cell_length_a 8.169(16)
_cell_length_b 12.841(3)
_cell_length_c 14.772(3)
_cell_measurement_reflns_used 25
_cell_measurement_temperature 293(2)
_cell_measurement_theta_max 18.24
_cell_measurement_theta_min 9.12
_cell_volume 1389(3)
_computing_cell_refinement 'CAD4 Software'
_computing_data_collection 'CAD4 Software (Enraf-Nonius, 1989)'
_computing_data_reduction 'XTAL (Hall et al., 1995)'
_computing_molecular_graphics 'PLUTON-(C) (Spek, 1979-1997)'
_computing_publication_material SHELXL97
_computing_structure_refinement 'SHELXL97 (Sheldrick, 1997)'
_computing_structure_solution 'SHELXS86 (Sheldrick, 1990)'
_diffrn_ambient_temperature 293(2)
_diffrn_measured_fraction_theta_full 1.000
_diffrn_measured_fraction_theta_max 1.000
_diffrn_measurement_device_type CAD4
_diffrn_measurement_method '\w scan'
_diffrn_radiation_monochromator graphite
_diffrn_radiation_source 'fine-focus sealed tube'
_diffrn_radiation_type MoK\a
_diffrn_radiation_wavelength .71073
_diffrn_reflns_av_R_equivalents .0000
_diffrn_reflns_av_sigmaI/netI .0352
_diffrn_reflns_limit_h_max 9
_diffrn_reflns_limit_h_min 0
_diffrn_reflns_limit_k_max 15
_diffrn_reflns_limit_k_min -14
_diffrn_reflns_limit_l_max 17
_diffrn_reflns_limit_l_min -16
_diffrn_reflns_number 4883
_diffrn_reflns_theta_full 24.97
_diffrn_reflns_theta_max 24.97
_diffrn_reflns_theta_min 1.71
_diffrn_standards_decay_% 0
_diffrn_standards_interval_count 100
_diffrn_standards_number 3
_exptl_absorpt_coefficient_mu .089
_exptl_absorpt_correction_type none
_exptl_crystal_colour orange
_exptl_crystal_density_diffrn 1.340
_exptl_crystal_density_meas ?
_exptl_crystal_density_method 'not measured'
_exptl_crystal_description needles
_exptl_crystal_F_000 592
_exptl_crystal_size_max .52
_exptl_crystal_size_mid .48
_exptl_crystal_size_min .32
_refine_diff_density_max .198
_refine_diff_density_min -.222
_refine_ls_extinction_method none
_refine_ls_goodness_of_fit_ref 1.072
_refine_ls_hydrogen_treatment constr
_refine_ls_matrix_type full
_refine_ls_number_parameters 379
_refine_ls_number_reflns 4883
_refine_ls_number_restraints 0
_refine_ls_restrained_S_all 1.072
_refine_ls_R_factor_all .0786
_refine_ls_R_factor_gt .0466
_refine_ls_shift/su_max .004
_refine_ls_shift/su_mean .001
_refine_ls_structure_factor_coef Fsqd
_refine_ls_weighting_details 'calc w = 1/[\s^2^(Fo^2^)+(0.0564P)^2^+0.2875P] where P=(Fo^2^+2Fc^2^)/3'
_refine_ls_weighting_scheme calc
_refine_ls_wR_factor_ref .1306
_reflns_number_gt 3225
_reflns_number_total 4883
_reflns_threshold_expression I>2\s(I)
_cod_data_source_file fr1299.cif
_cod_data_source_block 1
_cod_depositor_comments
;
The following automatic conversions were performed:

'_exptl_crystal_density_meas' value 'none' was changed to '?' - the
value is perceived as not measured.

Automatic conversion script
Id: cif_fix_values 3008 2015-01-20 13:52:24Z robertas 
;
_cod_database_code 2011708
_cod_database_fobs_code 2011708

loop_
_symmetry_equiv_pos_as_xyz
'x, y, z'
'-x, -y, -z'

loop_
_atom_site_label
_atom_site_fract_x
_atom_site_fract_y
_atom_site_fract_z
_atom_site_U_iso_or_equiv
_atom_site_adp_type
_atom_site_calc_flag
_atom_site_refinement_flags
_atom_site_occupancy
_atom_site_disorder_assembly
_atom_site_disorder_group
_atom_site_type_symbol
C1 .5851(3) .3160(2) .01938(16) .0513(6) Uani d . 1 . . C
H1B .5278 .3900 -.0047 .062 Uiso calc R 1 . . H
C2 .6863(3) .2508(2) -.04178(18) .0613(7) Uani d . 1 . . C
H2A .6990 .2817 -.1079 .074 Uiso calc R 1 . . H
C3 .7706(3) .1395(2) -.00736(18) .0635(7) Uani d . 1 . . C
H3A .8384 .0972 -.0508 .076 Uiso calc R 1 . . H
C4 .7554(3) .0906(2) .09016(18) .0570(6) Uani d . 1 . . C
H4A .8114 .0159 .1132 .068 Uiso calc R 1 . . H
C5 .6538(3) 0.15648(19) .15270(16) .0434(5) Uani d . 1 . . C
C6 .5688(3) .26972(18) .11867(15) .0414(5) Uani d . 1 . . C
C7 .4787(3) .31179(17) .20191(15) .0402(5) Uani d . 1 . . C
C8 .5109(3) .22554(17) .28016(15) .0397(5) Uani d . 1 . . C
C9 .3757(3) .42663(18) .21131(16) .0482(6) Uani d . 1 . . C
H9A .2583 .4389 .2005 .058 Uiso calc R 1 . . H
H9B .4292 .4829 .1635 .058 Uiso calc R 1 . . H
C10 .3698(3) .43724(18) .31155(15) .0488(6) Uani d . 1 . . C
H10A .4823 .4440 .3162 .059 Uiso calc R 1 . . H
H10B .2838 .5050 .3227 .059 Uiso calc R 1 . . H
C11 .4420(3) .22816(17) .38277(15) .0393(5) Uani d . 1 . . C
H11A .5398 .2172 .4146 .047 Uiso calc R 1 . . H
C12 .3426(3) .13922(17) .43730(15) .0424(5) Uani d . 1 . . C
H12A .2528 .1449 .4025 .051 Uiso calc R 1 . . H
H12B .4217 .0654 .4403 .051 Uiso calc R 1 . . H
C13 .2591(3) .15046(18) .53838(15) .0416(5) Uani d . 1 . . C
C14 .1835(3) .26439(17) .54585(15) .0413(5) Uani d . 1 . . C
C15 .2143(3) .35051(18) .46543(15) .0434(5) Uani d . 1 . . C
H15A .1497 .4229 .4684 .052 Uiso calc R 1 . . H
C16 .0682(3) .2987(2) .63011(16) .0491(6) Uani d . 1 . . C
C17 .0233(4) .2126(2) .72053(18) .0764(9) Uani d . 1 . . C
H17A -.0529 .2499 .7684 .115 Uiso calc R 1 . . H
H17B .1280 .1676 .7443 .115 Uiso calc R 1 . . H
H17C -.0338 .1651 .7068 .115 Uiso calc R 1 . . H
N1 .6158(2) .13122(15) .25181(12) .0447(5) Uani d . 1 . . N
H1A .6518 .0671 .2896 .054 Uiso calc R 1 . . H
N2 .3255(2) .33976(14) .38562(12) .0421(4) Uani d . 1 . . N
O1 .2539(2) .06512(13) .60409(11) .0601(5) Uani d . 1 . . O
O2 .0058(2) .39867(15) .62885(12) .0705(5) Uani d . 1 . . O
C18 -.1661(3) .1609(2) 1.47365(16) .0492(6) Uani d . 1 . . C
H18A -.1410 .0827 1.4910 .059 Uiso calc R 1 . . H
C19 -.2608(3) .2217(2) 1.53990(17) .0571(7) Uani d . 1 . . C
H19A -.3010 .1843 1.6022 .069 Uiso calc R 1 . . H
C20 -.2974(3) .3387(2) 1.51464(17) .0588(7) Uani d . 1 . . C
H20A -.3625 .3781 1.5606 .071 Uiso calc R 1 . . H
C21 -.2396(3) .3976(2) 1.42341(16) .0527(6) Uani d . 1 . . C
H21A -.2631 .4757 1.4074 .063 Uiso calc R 1 . . H
C22 -.1452(3) .33613(18) 1.35647(15) .0420(5) Uani d . 1 . . C
C23 -.1076(3) .21772(18) 1.38001(15) .0405(5) Uani d . 1 . . C
C24 -.0084(3) .18310(17) 1.29447(15) .0404(5) Uani d . 1 . . C
C25 .0087(3) .27825(17) 1.22554(15) .0395(5) Uani d . 1 . . C
C26 .1064(3) .28455(17) 1.12534(15) .0411(5) Uani d . 1 . . C
H26A .1945 .3266 1.1148 .049 Uiso calc R 1 . . H
C27 .2400(3) .07979(19) 1.19933(16) .0517(6) Uani d . 1 . . C
H27A .3257 .0952 1.2255 .062 Uiso calc R 1 . . H
H27B .2906 .0090 1.1807 .062 Uiso calc R 1 . . H
C28 .0785(3) .07027(18) 1.27585(16) .0492(6) Uani d . 1 . . C
H28A -.0003 .0435 1.2538 .059 Uiso calc R 1 . . H
H28B .1106 .0172 1.3346 .059 Uiso calc R 1 . . H
C29 -.0034(3) .34039(18) 1.04736(15) .0442(5) Uani d . 1 . . C
H29A -.0928 .3005 1.0574 .053 Uiso calc R 1 . . H
H29B -.0609 .4170 1.0518 .053 Uiso calc R 1 . . H
C30 .1046(3) .34160(18) .94821(16) .0445(5) Uani d . 1 . . C
C31 .2436(3) .24310(18) .94250(16) .0454(5) Uani d . 1 . . C
C32 .2672(3) .15935(19) 1.02625(17) .0479(6) Uani d . 1 . . C
H32A .3391 .0897 1.0195 .057 Uiso calc R 1 . . H
C33 .3611(3) .2209(2) .85389(18) .0580(7) Uani d . 1 . . C
C34 .3713(4) .3148(3) .76508(19) .0856(10) Uani d . 1 . . C
H34A .4539 .2866 .7139 .128 Uiso calc R 1 . . H
H34B .4077 .3726 .7780 .128 Uiso calc R 1 . . H
H34C .2588 .3453 .7464 .128 Uiso calc R 1 . . H
N3 -.0733(2) .37142(15) 1.26140(13) .0461(5) Uani d . 1 . . N
H3B -.0787 .4401 1.2298 .055 Uiso calc R 1 . . H
N4 .1968(2) .16994(14) 1.11444(13) .0435(4) Uani d . 1 . . N
O3 .0624(2) .42082(13) .87975(12) .0640(5) Uani d . 1 . . O
O4 .4549(3) .12762(17) .85210(15) .0902(7) Uani d . 1 . . O

loop_
_atom_site_aniso_label
_atom_site_aniso_U_11
_atom_site_aniso_U_22
_atom_site_aniso_U_33
_atom_site_aniso_U_12
_atom_site_aniso_U_13
_atom_site_aniso_U_23
C1 .0451(13) .0623(15) .0373(13) -.0122(11) -.0038(10) -.0022(12)
C2 .0579(16) .0805(19) .0379(14) -.0175(14) -.0015(12) -.0083(13)
C3 .0631(17) .0759(19) .0488(16) -.0144(14) .0050(13) -.0261(14)
C4 .0517(14) .0514(15) .0568(16) -.0045(12) .0018(12) -.0144(13)
C5 .0347(11) .0490(13) .0409(13) -.0127(10) -.0013(10) -.0048(10)
C6 .0330(11) .0485(13) .0374(12) -.0118(10) -.0027(9) -.0037(10)
C7 .0350(11) .0418(12) .0365(12) -.0086(9) -.0057(9) -.0001(10)
C8 .0314(11) .0431(12) .0371(12) -.0061(9) -.0045(9) -.0031(10)
C9 .0472(13) .0454(13) .0413(13) -.0089(11) -.0060(10) .0014(10)
C10 .0568(14) .0393(13) .0443(14) -.0182(11) -.0021(11) -.0005(10)
C11 .0323(11) .0406(12) .0368(12) -.0041(9) -.0072(9) -.0012(9)
C12 .0409(12) .0371(12) .0388(13) -.0038(9) -.0033(10) -.0027(10)
C13 .0374(11) .0398(12) .0371(12) -.0053(9) -.0055(9) .0013(10)
C14 .0416(12) .0407(12) .0341(12) -.0070(10) -.0056(9) -.0022(10)
C15 .0488(13) .0373(12) .0382(13) -.0051(10) -.0061(10) -.0072(10)
C16 .0526(14) .0451(14) .0405(14) -.0054(11) -.0039(11) -.0072(11)
C17 .100(2) .0620(17) .0451(16) -.0181(16) .0178(15) -.0074(13)
N1 .0395(10) .0424(11) .0377(11) -.0025(8) -.0025(8) .0003(8)
N2 .0472(11) .0369(10) .0343(10) -.0101(8) -.0017(8) -.0019(8)
O1 .0638(11) .0443(9) .0439(10) -.0012(8) .0034(8) .0076(8)
O2 .0893(14) .0501(11) .0502(11) .0007(9) .0055(9) -.0125(8)
C18 .0461(13) .0526(14) .0396(13) -.0097(11) -.0101(11) .0022(11)
C19 .0541(15) .0719(18) .0346(13) -.0125(13) -.0039(11) -.0033(12)
C20 .0580(15) .0733(18) .0396(14) -.0086(13) -.0024(12) -.0183(13)
C21 .0552(14) .0521(14) .0455(15) -.0075(12) -.0051(11) -.0126(12)
C22 .0371(11) .0480(13) .0351(12) -.0084(10) -.0046(9) -.0048(10)
C23 .0317(11) .0474(13) .0373(12) -.0082(9) -.0087(9) -.0021(10)
C24 .0344(11) .0425(12) .0395(12) -.0082(9) -.0061(9) -.0043(10)
C25 .0376(11) .0391(12) .0363(12) -.0063(9) -.0040(9) -.0064(10)
C26 .0399(12) .0371(12) .0407(13) -.0093(9) -.0020(10) -.0054(10)
C27 .0473(13) .0440(13) .0494(15) .0024(11) -.0082(11) -.0042(11)
C28 .0510(14) .0430(13) .0441(14) -.0071(11) -.0082(11) -.0014(11)
C29 .0455(12) .0392(12) .0409(13) -.0060(10) -.0047(10) -.0064(10)
C30 .0547(14) .0391(13) .0393(13) -.0147(11) -.0056(11) -.0078(10)
C31 .0478(13) .0444(13) .0412(13) -.0124(10) -.0010(10) -.0110(11)
C32 .0436(13) .0428(13) .0520(15) -.0067(10) .0000(11) -.0144(11)
C33 .0597(16) .0624(17) .0495(16) -.0135(13) .0022(12) -.0207(13)
C34 .095(2) .089(2) .0484(17) -.0197(18) .0178(16) -.0097(16)
N3 .0519(11) .0386(10) .0387(11) -.0082(9) -.0016(9) -.0042(8)
N4 .0401(10) .0388(10) .0410(11) -.0018(8) -.0027(8) -.0058(8)
O3 .0868(13) .0474(10) .0424(10) -.0069(9) -.0079(9) -.0006(8)
O4 .0989(16) .0715(14) .0720(14) .0088(12) .0155(11) -.0310(11)

loop_
_atom_type_symbol
_atom_type_description
_atom_type_scat_dispersion_real
_atom_type_scat_dispersion_imag
_atom_type_scat_source
C C .0033 .0016 'International Tables Vol C Tables 4.2.6.8 and 6.1.1.4'
H H .0000 .0000 'International Tables Vol C Tables 4.2.6.8 and 6.1.1.4'
N N .0061 .0033 'International Tables Vol C Tables 4.2.6.8 and 6.1.1.4'
O O .0106 .0060 'International Tables Vol C Tables 4.2.6.8 and 6.1.1.4'

loop_
_geom_angle_atom_site_label_1
_geom_angle_atom_site_label_2
_geom_angle_atom_site_label_3
_geom_angle_site_symmetry_3
_geom_angle
C2 C1 C6 . 119.0(2)
C2 C1 H1B . 120.5
C6 C1 H1B . 120.5
C1 C2 C3 . 121.5(2)
C1 C2 H2A . 119.3
C3 C2 H2A . 119.3
C4 C3 C2 . 121.1(2)
C4 C3 H3A . 119.4
C2 C3 H3A .. 119.4
C3 C4 C5 . 117.7(2)
C3 C4 H4A . 121.1
C5 C4 H4A . 121.1
N1 C5 C4 . 130.6(2)
N1 C5 C6 . 107.70(19)
C4 C5 C6 . 121.7(2)
C1 C6 C5 . 119.0(2)
C1 C6 C7 . 134.3(2)
C5 C6 C7 . 106.69(18)
C8 C7 C6 . 106.81(19)
C8 C7 C9 . 121.9(2)
C6 C7 C9 . 131.19(19)
C7 C8 N1 . 110.24(19)
C7 C8 C11 . 126.6(2)
N1 C8 C11 . 123.18(18)
C7 C9 C10 . 109.05(18)
C7 C9 H9A . 109.9
C10 C9 H9A . 109.9
C7 C9 H9B . 109.9
C10 C9 H9B . 109.9
H9A C9 H9B . 108.3
N2 C10 C9 . 111.50(18)
N2 C10 H10A . 109.3
C9 C10 H10A . 109.3
N2 C10 H10B . 109.3
C9 C10 H10B . 109.3
H10A C10 H10B . 108.0
N2 C11 C8 . 108.16(17)
N2 C11 C12 . 108.92(16)
C8 C11 C12 . 113.40(18)
N2 C11 H11A . 108.8
C8 C11 H11A . 108.8
C12 C11 H11A . 108.8
C13 C12 C11 . 112.51(18)
C13 C12 H12A . 109.1
C11 C12 H12A . 109.1
C13 C12 H12B . 109.1
C11 C12 H12B . 109.1
H12A C12 H12B . 107.8
O1 C13 C14 . 126.4(2)
O1 C13 C12 . 119.4(2)
C14 C13 C12 . 114.04(18)
C15 C14 C13 . 118.3(2)
C15 C14 C16 . 116.2(2)
C13 C14 C16 . 125.42(19)
N2 C15 C14 . 126.4(2)
N2 C15 H15A . 116.8
C14 C15 H15A . 116.8
O2 C16 C14 . 120.8(2)
O2 C16 C17 . 118.5(2)
C14 C16 C17 . 120.8(2)
C16 C17 H17A . 109.5
C16 C17 H17B . 109.5
H17A C17 H17B . 109.5
C16 C17 H17C . 109.5
H17A C17 H17C . 109.5
H17B C17 H17C . 109.5
C8 N1 C5 . 108.56(17)
C8 N1 H1A . 125.7
C5 N1 H1A . 125.7
C15 N2 C10 . 122.00(19)
C15 N2 C11 . 117.85(17)
C10 N2 C11 . 118.04(17)
C19 C18 C23 . 119.3(2)
C19 C18 H18A . 120.4
C23 C18 H18A . 120.4
C18 C19 C20 . 120.6(2)
C18 C19 H19A . 119.7
C20 C19 H19A . 119.7
C21 C20 C19 . 121.8(2)
C21 C20 H20A . 119.1
C19 C20 H20A . 119.1
C20 C21 C22 . 117.5(2)
C20 C21 H21A . 121.3
C22 C21 H21A . 121.3
N3 C22 C21 . 130.3(2)
N3 C22 C23 . 107.83(19)
C21 C22 C23 . 121.8(2)
C18 C23 C22 . 119.0(2)
C18 C23 C24 . 134.4(2)
C22 C23 C24 . 106.62(18)
C25 C24 C23 . 106.64(19)
C25 C24 C28 . 121.2(2)
C23 C24 C28 . 132.00(19)
C24 C25 N3 . 110.55(19)
C24 C25 C26 . 126.3(2)
N3 C25 C26 . 123.16(18)
N4 C26 C25 . 109.14(17)
N4 C26 C29 . 107.90(18)
C25 C26 C29 . 115.10(18)
N4 C26 H26A . 108.2
C25 C26 H26A . 108.2
C29 C26 H26A . 108.2
N4 C27 C28 . 110.67(18)
N4 C27 H27A . 109.5
C28 C27 H27A . 109.5
N4 C27 H27B . 109.5
C28 C27 H27B . 109.5
H27A C27 H27B . 108.1
C24 C28 C27 . 108.47(18)
C24 C28 H28A . 110.0
C27 C28 H28A . 110.0
C24 C28 H28B . 110.0
C27 C28 H28B . 110.0
H28A C28 H28B . 108.4
C30 C29 C26 . 111.82(18)
C30 C29 H29A . 109.3
C26 C29 H29A . 109.3
C30 C29 H29B . 109.3
C26 C29 H29B . 109.3
H29A C29 H29B . 107.9
O3 C30 C31 . 126.0(2)
O3 C30 C29 . 119.3(2)
C31 C30 C29 . 114.53(19)
C32 C31 C30 . 118.3(2)
C32 C31 C33 . 116.3(2)
C30 C31 C33 . 125.3(2)
N4 C32 C31 . 125.6(2)
N4 C32 H32A . 117.2
C31 C32 H32A . 117.2
O4 C33 C31 . 120.9(2)
O4 C33 C34 . 119.3(2)
C31 C33 C34 . 119.8(2)
C33 C34 H34A . 109.5
C33 C34 H34B . 109.5
H34A C34 H34B . 109.5
C33 C34 H34C . 109.5
H34A C34 H34C . 109.5
H34B C34 H34C . 109.5
C25 N3 C22 . 108.36(18)
C25 N3 H3B . 125.8
C22 N3 H3B . 125.8
C32 N4 C27 . 121.97(19)
C32 N4 C26 . 116.62(18)
C27 N4 C26 . 119.82(18)

loop_
_geom_bond_atom_site_label_1
_geom_bond_atom_site_label_2
_geom_bond_site_symmetry_2
_geom_bond_distance
_geom_bond_publ_flag
C1 C2 . 1.366(3) ?
C1 C6 . 1.397(3) ?
C1 H1B . .9300 ?
C2 C3 . 1.389(4) ?
C2 H2A . .9300 ?
C3 C4 . 1.379(3) ?
C3 H3A . .9300 ?
C4 C5 . 1.387(3) ?
C4 H4A . .9300 ?
C5 N1 . 1.376(3) ?
C5 C6 . 1.408(3) ?
C6 C7 . 1.433(3) ?
C7 C8 . 1.358(3) ?
C7 C9 . 1.492(3) ?
C8 N1 . 1.372(3) ?
C8 C11 . 1.486(3) ?
C9 C10 . 1.515(3) ?
C9 H9A . .9700 ?
C9 H9B . .9700 ?
C10 N2 . 1.466(3) ?
C10 H10A . .9700 ?
C10 H10B . .9700 ?
C11 N2 . 1.471(3) ?
C11 C12 . 1.513(3) ?
C11 H11A . .9800 ?
C12 C13 . 1.509(3) ?
C12 H12A . .9700 ?
C12 H12B . .9700 ?
C13 O1 . 1.231(2) ?
C13 C14 . 1.434(3) ?
C14 C15 . 1.389(3) ?
C14 C16 . 1.458(3) ?
C15 N2 . 1.312(3) ?
C15 H15A . .9300 ?
C16 O2 . 1.228(3) ?
C16 C17 . 1.502(3) ?
C17 H17A . .9600 ?
C17 H17B . .9600 ?
C17 H17C . .9600 ?
N1 H1A . .8600 ?
C18 C19 . 1.372(3) ?
C18 C23 . 1.396(3) ?
C18 H18A . .9300 ?
C19 C20 . 1.392(3) ?
C19 H19A . .9300 ?
C20 C21 . 1.377(3) ?
C20 H20A . .9300 ?
C21 C22 . 1.385(3) ?
C21 H21A . .9300 ?
C22 N3 . 1.374(3) ?
C22 C23 . 1.409(3) ?
C23 C24 . 1.436(3) ?
C24 C25 . 1.355(3) ?
C24 C28 . 1.485(3) ?
C25 N3 . 1.373(3) ?
C25 C26 . 1.487(3) ?
C26 N4 . 1.473(3) ?
C26 C29 . 1.511(3) ?
C26 H26A . .9800 ?
C27 N4 . 1.465(3) ?
C27 C28 . 1.518(3) ?
C27 H27A . .9700 ?
C27 H27B . .9700 ?
C28 H28A . .9700 ?
C28 H28B . .9700 ?
C29 C30 . 1.508(3) ?
C29 H29A . .9700 ?
C29 H29B . .9700 ?
C30 O3 . 1.235(3) ?
C30 C31 . 1.434(3) ?
C31 C32 . 1.387(3) ?
C31 C33 . 1.466(3) ?
C32 N4 . 1.316(3) ?
C32 H32A . .9300 ?
C33 O4 . 1.217(3) ?
C33 C34 . 1.497(4) ?
C34 H34A . .9600 ?
C34 H34B . .9600 ?
C34 H34C . .9600 ?
N3 H3B . .8600 ?

loop_
_geom_hbond_atom_site_label_D
_geom_hbond_atom_site_label_H
_geom_hbond_atom_site_label_A
_geom_hbond_site_symmetry_A
_geom_hbond_distance_DH
_geom_hbond_distance_HA
_geom_hbond_distance_DA
_geom_hbond_angle_DHA
N1 H1A O1 2_656 .86 2.04 2.888(2) 167
N3 H3B O3 2_567 .86 2.03 2.863(3) 162
C10 H10B O2 2_566 .97 2.36 3.245(3) 151
C12 H12B O1 2_656 .97 2.72 3.594(3) 150
C15 H15A O2 2_566 .93 2.48 3.265(3) 142
C27 H27B O4 2_657 .97 2.34 3.191(3) 146
C29 H29B O3 2_567 .97 2.57 3.410(3) 145

loop_
_cod_related_entry_id
_cod_related_entry_database
_cod_related_entry_code
1 ChemSpider 9294605
